data_7201937
loop_
_publ_author_name
'Wang, Xiu-Jian'
'Gui, Liu-Cheng'
'Ni, Qing-Ling'
'Liao, Yan-Fang'
'Jiang, Xuan-Feng'
'Tang, Ling-Hua'
'Zhang, Zhong'
'Wu, Qiang'

_publ_section_title
;
 \p-Stacking induced complexes with Z-shape motifs featuring a
 complementary approach between electron-rich arene diamines and
 electron-deficient aromatic N-heterocycles
;
_journal_issue 8
_journal_name_full CrystEngComm
_journal_page_first 1003
_journal_paper_doi 10.1039/b800082d
_journal_volume 10
_journal_year 2008
_chemical_formula_moiety 'C28 H24 Ag N3 P, C3 H7 N O, C F3 O3 S'
_chemical_formula_sum 'C32 H31 Ag F3 N4 O4 P S'
_chemical_formula_weight 763.51
_chemical_name_systematic
;
?
;
_space_group_IT_number 2
_symmetry_cell_setting triclinic
_symmetry_space_group_name_Hall '-P 1'
_symmetry_space_group_name_H-M 'P -1'
_atom_sites_solution_hydrogens geom
_atom_sites_solution_primary direct
_atom_sites_solution_secondary difmap
_audit_creation_method SHELXL-97
_cell_angle_alpha 103.029(2)
_cell_angle_beta 98.029(2)
_cell_angle_gamma 91.023(2)
_cell_formula_units_Z 2
_cell_length_a 9.6449(13)
_cell_length_b 12.4087(17)
_cell_length_c 14.0021(19)
_cell_measurement_temperature 173(2)
_cell_measurement_theta_max 26.87
_cell_measurement_theta_min 2.42
_cell_volume 1614.5(4)
_computing_cell_refinement 'SAINT (Bruker, 1998)'
_computing_data_collection 'SMART (Bruker, 1998)'
_computing_data_reduction SAINT
_computing_molecular_graphics 'SHELXTL97 (Sheldrick, 1997)'
_computing_publication_material 'SHELXTL97 (Sheldrick, 1997)'
_computing_structure_refinement 'SHELXL-97 (Sheldrick, 1997)'
_computing_structure_solution 'SHELXS-97 (Sheldrick, 1990)'
_diffrn_ambient_temperature 173(2)
_diffrn_measured_fraction_theta_full 0.978
_diffrn_measured_fraction_theta_max 0.978
_diffrn_measurement_device_type 'Bruker SMART CCD area-detector'
_diffrn_measurement_method '\w scans'
_diffrn_radiation_monochromator graphite
_diffrn_radiation_source 'fine-focus sealed tube'
_diffrn_radiation_type MoK\a
_diffrn_radiation_wavelength 0.71073
_diffrn_reflns_av_R_equivalents 0.0346
_diffrn_reflns_av_sigmaI/netI 0.0613
_diffrn_reflns_limit_h_max 12
_diffrn_reflns_limit_h_min -12
_diffrn_reflns_limit_k_max 15
_diffrn_reflns_limit_k_min -15
_diffrn_reflns_limit_l_max 17
_diffrn_reflns_limit_l_min -17
_diffrn_reflns_number 13723
_diffrn_reflns_theta_full 27.07
_diffrn_reflns_theta_max 27.07
_diffrn_reflns_theta_min 1.69
_exptl_absorpt_coefficient_mu 0.799
_exptl_absorpt_correction_T_max 0.923
_exptl_absorpt_correction_T_min 0.825
_exptl_absorpt_correction_type multi-scan
_exptl_absorpt_process_details '(SADABS; Sheldrick, 1998)'
_exptl_crystal_colour yellow
_exptl_crystal_density_diffrn 1.571
_exptl_crystal_density_method 'not measured'
_exptl_crystal_description block
_exptl_crystal_F_000 776
_exptl_crystal_size_max 0.25
_exptl_crystal_size_mid 0.24
_exptl_crystal_size_min 0.10
_refine_diff_density_max 0.847
_refine_diff_density_min -0.542
_refine_diff_density_rms 0.099
_refine_ls_extinction_method none
_refine_ls_goodness_of_fit_ref 1.032
_refine_ls_hydrogen_treatment constr
_refine_ls_matrix_type full
_refine_ls_number_parameters 415
_refine_ls_number_reflns 6941
_refine_ls_number_restraints 0
_refine_ls_restrained_S_all 1.032
_refine_ls_R_factor_all 0.0682
_refine_ls_R_factor_gt 0.0410
_refine_ls_shift/su_max 0.002
_refine_ls_shift/su_mean 0.000
_refine_ls_structure_factor_coef Fsqd
_refine_ls_weighting_details 'calc w=1/[\s^2^(Fo^2^)+(0.0481P)^2^+0.4618P] where P=(Fo^2^+2Fc^2^)/3'
_refine_ls_weighting_scheme calc
_refine_ls_wR_factor_gt 0.0908
_refine_ls_wR_factor_ref 0.1029
_reflns_number_gt 5034
_reflns_number_total 6941
_reflns_threshold_expression >2\s(I)
_cod_data_source_file b800082d.txt
_cod_data_source_block complex6
_cod_database_code 7201937

loop_
_symmetry_equiv_pos_as_xyz
'x, y, z'
'-x, -y, -z'

loop_
_atom_site_label
_atom_site_type_symbol
_atom_site_fract_x
_atom_site_fract_y
_atom_site_fract_z
_atom_site_U_iso_or_equiv
_atom_site_adp_type
_atom_site_occupancy
_atom_site_symmetry_multiplicity
_atom_site_calc_flag
_atom_site_refinement_flags
_atom_site_disorder_assembly
_atom_site_disorder_group
Ag1 Ag -0.48704(3) 0.54202(2) 0.78878(2) 0.02668(10) Uani 1 1 d . . .
P1 P -0.35182(9) 0.38837(7) 0.80650(6) 0.02067(19) Uani 1 1 d . . .
S1 S -1.00577(9) -0.14344(8) 0.75167(7) 0.0307(2) Uani 1 1 d . . .
F1 F -1.0422(4) 0.0111(3) 0.9057(2) 0.0889(11) Uani 1 1 d . . .
F2 F -1.1993(3) -0.0027(3) 0.7835(3) 0.0811(10) Uani 1 1 d . . .
F3 F -0.9994(3) 0.0735(2) 0.7824(2) 0.0719(9) Uani 1 1 d . . .
O1 O -0.6781(3) -0.1351(2) 0.4871(2) 0.0462(7) Uani 1 1 d . . .
O2 O -0.8598(3) -0.1368(3) 0.7874(3) 0.0622(10) Uani 1 1 d . . .
O3 O -1.0881(3) -0.2180(2) 0.7879(2) 0.0412(7) Uani 1 1 d . . .
O4 O -1.0389(3) -0.1481(2) 0.6477(2) 0.0478(8) Uani 1 1 d . . .
N1 N -0.3059(3) 0.3650(2) 0.6149(2) 0.0270(7) Uani 1 1 d . . .
H1A H -0.3152 0.3039 0.5676 0.032 Uiso 1 1 calc R . .
N2 N -0.7014(3) 0.5259(2) 0.6861(2) 0.0287(7) Uani 1 1 d . . .
N3 N -0.4885(3) 0.7180(2) 0.8760(2) 0.0277(7) Uani 1 1 d . . .
N4 N -0.7696(3) 0.0317(2) 0.5332(2) 0.0289(7) Uani 1 1 d . . .
C1 C -0.4707(4) 0.4509(2) 0.5107(2) 0.0209(7) Uani 1 1 d . . .
C2 C -0.3615(4) 0.4601(3) 0.5930(2) 0.0218(7) Uani 1 1 d . . .
C3 C -0.3132(4) 0.5639(3) 0.6492(2) 0.0249(8) Uani 1 1 d . . .
H3A H -0.2401 0.5701 0.7036 0.030 Uiso 1 1 calc R . .
C4 C -0.3709(4) 0.6605(3) 0.6269(3) 0.0264(8) Uani 1 1 d . . .
H4A H -0.3358 0.7311 0.6661 0.032 Uiso 1 1 calc R . .
C5 C -0.4769(4) 0.6539(3) 0.5493(3) 0.0259(8) Uani 1 1 d . . .
H5A H -0.5155 0.7196 0.5356 0.031 Uiso 1 1 calc R . .
C6 C -0.2339(3) 0.3608(3) 0.7106(2) 0.0221(7) Uani 1 1 d . . .
H6A H -0.1542 0.4165 0.7295 0.027 Uiso 1 1 calc R . .
H6B H -0.1957 0.2868 0.7075 0.027 Uiso 1 1 calc R . .
C7 C -0.4598(3) 0.2618(3) 0.7911(2) 0.0239(7) Uani 1 1 d . . .
C8 C -0.5785(4) 0.2729(3) 0.8380(3) 0.0343(9) Uani 1 1 d . . .
H8A H -0.6008 0.3443 0.8720 0.041 Uiso 1 1 calc R . .
C9 C -0.6636(4) 0.1828(4) 0.8360(3) 0.0433(10) Uani 1 1 d . . .
H9A H -0.7445 0.1919 0.8681 0.052 Uiso 1 1 calc R . .
C10 C -0.6318(4) 0.0791(4) 0.7876(3) 0.0413(11) Uani 1 1 d . . .
H10A H -0.6894 0.0162 0.7876 0.050 Uiso 1 1 calc R . .
C11 C -0.5167(4) 0.0665(3) 0.7394(3) 0.0389(10) Uani 1 1 d . . .
H11A H -0.4961 -0.0051 0.7048 0.047 Uiso 1 1 calc R . .
C12 C -0.4296(4) 0.1578(3) 0.7405(3) 0.0309(8) Uani 1 1 d . . .
H12A H -0.3502 0.1486 0.7067 0.037 Uiso 1 1 calc R . .
C13 C -0.2327(3) 0.3933(3) 0.9207(2) 0.0237(7) Uani 1 1 d . . .
C14 C -0.1529(4) 0.3044(3) 0.9341(3) 0.0284(8) Uani 1 1 d . . .
H14A H -0.1581 0.2399 0.8818 0.034 Uiso 1 1 calc R . .
C15 C -0.0663(4) 0.3083(3) 1.0220(3) 0.0327(9) Uani 1 1 d . . .
H15A H -0.0121 0.2469 1.0301 0.039 Uiso 1 1 calc R . .
C16 C -0.0588(4) 0.4017(3) 1.0983(3) 0.0349(9) Uani 1 1 d . . .
H16A H -0.0004 0.4044 1.1594 0.042 Uiso 1 1 calc R . .
C17 C -0.1361(4) 0.4910(3) 1.0855(3) 0.0354(9) Uani 1 1 d . . .
H17A H -0.1298 0.5555 1.1378 0.042 Uiso 1 1 calc R . .
C18 C -0.2227(4) 0.4876(3) 0.9974(3) 0.0278(8) Uani 1 1 d . . .
H18A H -0.2754 0.5497 0.9892 0.033 Uiso 1 1 calc R . .
C19 C -0.7674(4) 0.6127(3) 0.6670(3) 0.0402(10) Uani 1 1 d . . .
H19A H -0.7328 0.6841 0.7047 0.048 Uiso 1 1 calc R . .
C20 C -0.8833(4) 0.6064(3) 0.5957(3) 0.0413(11) Uani 1 1 d . . .
H20A H -0.9257 0.6722 0.5856 0.050 Uiso 1 1 calc R . .
C21 C -0.9379(3) 0.5051(3) 0.5391(2) 0.0244(8) Uani 1 1 d . . .
C22 C -0.8676(4) 0.4137(3) 0.5575(3) 0.0423(11) Uani 1 1 d . . .
H22A H -0.8991 0.3415 0.5202 0.051 Uiso 1 1 calc R . .
C23 C -0.7530(4) 0.4275(3) 0.6295(3) 0.0406(10) Uani 1 1 d . . .
H23A H -0.7069 0.3632 0.6400 0.049 Uiso 1 1 calc R . .
C24 C -0.6012(4) 0.7572(3) 0.9134(3) 0.0347(9) Uani 1 1 d . . .
H24A H -0.6801 0.7078 0.9067 0.042 Uiso 1 1 calc R . .
C25 C -0.6094(4) 0.8664(3) 0.9617(3) 0.0339(9) Uani 1 1 d . . .
H25A H -0.6934 0.8904 0.9861 0.041 Uiso 1 1 calc R . .
C26 C -0.4973(4) 0.9408(3) 0.9747(2) 0.0230(7) Uani 1 1 d . . .
C27 C -0.3792(4) 0.8988(3) 0.9374(3) 0.0372(10) Uani 1 1 d . . .
H27A H -0.2977 0.9460 0.9451 0.045 Uiso 1 1 calc R . .
C28 C -0.3785(4) 0.7898(3) 0.8893(3) 0.0366(9) Uani 1 1 d . . .
H28A H -0.2957 0.7638 0.8641 0.044 Uiso 1 1 calc R . .
C29 C -0.6723(4) 0.0909(3) 0.4913(3) 0.0416(10) Uani 1 1 d . . .
H29A H -0.6073 0.0392 0.4600 0.062 Uiso 1 1 calc R . .
H29B H -0.6194 0.1486 0.5439 0.062 Uiso 1 1 calc R . .
H29C H -0.7242 0.1251 0.4414 0.062 Uiso 1 1 calc R . .
C30 C -0.8733(4) 0.0964(3) 0.5832(3) 0.0401(10) Uani 1 1 d . . .
H30A H -0.9324 0.0480 0.6090 0.060 Uiso 1 1 calc R . .
H30B H -0.9317 0.1306 0.5362 0.060 Uiso 1 1 calc R . .
H30C H -0.8257 0.1544 0.6382 0.060 Uiso 1 1 calc R . .
C31 C -0.7620(4) -0.0749(3) 0.5292(3) 0.0323(9) Uani 1 1 d . . .
H31A H -0.8261 -0.1079 0.5611 0.039 Uiso 1 1 calc R . .
C32 C -1.0629(5) -0.0097(4) 0.8084(3) 0.0450(11) Uani 1 1 d . . .

loop_
_atom_site_aniso_label
_atom_site_aniso_U_11
_atom_site_aniso_U_22
_atom_site_aniso_U_33
_atom_site_aniso_U_23
_atom_site_aniso_U_13
_atom_site_aniso_U_12
Ag1 0.02883(16) 0.02119(14) 0.02811(16) 0.00463(11) -0.00112(11) 0.00532(11)
P1 0.0226(5) 0.0192(4) 0.0195(4) 0.0055(4) -0.0013(4) 0.0024(4)
S1 0.0254(5) 0.0322(5) 0.0374(5) 0.0146(4) 0.0037(4) 0.0032(4)
F1 0.149(3) 0.067(2) 0.0458(18) -0.0031(15) 0.025(2) 0.001(2)
F2 0.0574(19) 0.083(2) 0.120(3) 0.040(2) 0.0372(19) 0.0382(17)
F3 0.101(2) 0.0320(14) 0.098(2) 0.0183(15) 0.061(2) 0.0093(14)
O1 0.0490(18) 0.0301(15) 0.0541(19) -0.0016(14) 0.0069(15) 0.0093(14)
O2 0.0257(16) 0.055(2) 0.105(3) 0.0272(19) -0.0048(17) -0.0001(14)
O3 0.0381(16) 0.0456(17) 0.0458(17) 0.0247(14) 0.0040(13) -0.0044(13)
O4 0.068(2) 0.0458(18) 0.0347(16) 0.0147(14) 0.0139(15) 0.0112(15)
N1 0.0406(18) 0.0204(15) 0.0187(15) 0.0042(12) 0.0002(13) 0.0036(13)
N2 0.0269(16) 0.0295(16) 0.0284(17) 0.0065(13) -0.0005(13) 0.0029(13)
N3 0.0327(17) 0.0221(15) 0.0268(16) 0.0029(13) 0.0041(13) 0.0017(13)
N4 0.0321(17) 0.0244(16) 0.0292(17) 0.0046(13) 0.0042(14) -0.0005(13)
C1 0.0296(19) 0.0173(17) 0.0167(17) 0.0049(13) 0.0052(14) 0.0000(14)
C2 0.0272(18) 0.0194(17) 0.0205(17) 0.0083(14) 0.0030(14) -0.0014(14)
C3 0.0283(19) 0.0267(18) 0.0176(17) 0.0050(14) -0.0033(14) -0.0037(15)
C4 0.037(2) 0.0185(17) 0.0227(18) 0.0057(14) 0.0010(16) -0.0064(15)
C5 0.035(2) 0.0172(17) 0.0252(19) 0.0073(14) 0.0000(16) 0.0011(15)
C6 0.0211(17) 0.0230(17) 0.0233(18) 0.0071(14) 0.0035(14) 0.0018(14)
C7 0.0229(18) 0.0246(18) 0.0238(18) 0.0095(15) -0.0039(14) -0.0025(14)
C8 0.030(2) 0.039(2) 0.033(2) 0.0092(18) 0.0024(17) -0.0027(17)
C9 0.033(2) 0.057(3) 0.043(3) 0.019(2) 0.0051(19) -0.010(2)
C10 0.037(2) 0.046(3) 0.042(2) 0.026(2) -0.0119(19) -0.019(2)
C11 0.047(3) 0.027(2) 0.037(2) 0.0043(17) -0.0075(19) -0.0045(18)
C12 0.034(2) 0.0276(19) 0.032(2) 0.0088(16) 0.0037(17) -0.0001(16)
C13 0.0239(18) 0.0279(19) 0.0201(17) 0.0089(15) 0.0014(14) -0.0006(15)
C14 0.031(2) 0.0272(19) 0.0254(19) 0.0061(15) -0.0017(16) 0.0009(16)
C15 0.028(2) 0.036(2) 0.035(2) 0.0131(18) -0.0017(17) 0.0039(17)
C16 0.032(2) 0.046(2) 0.026(2) 0.0146(18) -0.0061(17) -0.0069(18)
C17 0.044(2) 0.035(2) 0.0226(19) 0.0014(16) -0.0005(17) -0.0088(18)
C18 0.032(2) 0.0249(18) 0.0257(19) 0.0064(15) 0.0020(16) 0.0016(15)
C19 0.045(2) 0.026(2) 0.037(2) -0.0074(17) -0.0141(19) 0.0066(18)
C20 0.043(2) 0.027(2) 0.043(2) -0.0046(18) -0.0121(19) 0.0180(18)
C21 0.0215(18) 0.0293(19) 0.0234(18) 0.0071(15) 0.0044(15) 0.0044(15)
C22 0.043(2) 0.025(2) 0.053(3) 0.0119(19) -0.019(2) -0.0048(18)
C23 0.039(2) 0.023(2) 0.055(3) 0.0141(19) -0.014(2) 0.0008(17)
C24 0.027(2) 0.026(2) 0.045(2) -0.0012(17) 0.0017(18) -0.0045(16)
C25 0.0199(19) 0.028(2) 0.048(2) -0.0013(18) 0.0020(17) -0.0003(15)
C26 0.0278(19) 0.0230(18) 0.0193(17) 0.0081(14) 0.0027(14) -0.0001(15)
C27 0.036(2) 0.026(2) 0.048(3) -0.0030(18) 0.0223(19) -0.0099(17)
C28 0.037(2) 0.031(2) 0.043(2) -0.0007(18) 0.0213(19) -0.0008(18)
C29 0.036(2) 0.040(2) 0.054(3) 0.021(2) 0.008(2) 0.0008(19)
C30 0.047(3) 0.040(2) 0.035(2) 0.0097(18) 0.0079(19) 0.014(2)
C31 0.032(2) 0.028(2) 0.035(2) 0.0072(17) -0.0008(17) -0.0042(17)
C32 0.056(3) 0.043(3) 0.045(3) 0.017(2) 0.027(2) 0.016(2)

loop_
_atom_type_symbol
_atom_type_description
_atom_type_scat_dispersion_real
_atom_type_scat_dispersion_imag
_atom_type_scat_source
C C 0.0033 0.0016 'International Tables Vol C Tables 4.2.6.8 and 6.1.1.4'
H H 0.0000 0.0000 'International Tables Vol C Tables 4.2.6.8 and 6.1.1.4'
N N 0.0061 0.0033 'International Tables Vol C Tables 4.2.6.8 and 6.1.1.4'
O O 0.0106 0.0060 'International Tables Vol C Tables 4.2.6.8 and 6.1.1.4'
F F 0.0171 0.0103 'International Tables Vol C Tables 4.2.6.8 and 6.1.1.4'
P P 0.1023 0.0942 'International Tables Vol C Tables 4.2.6.8 and 6.1.1.4'
S S 0.1246 0.1234 'International Tables Vol C Tables 4.2.6.8 and 6.1.1.4'
Ag Ag -0.8971 1.1015 'International Tables Vol C Tables 4.2.6.8 and 6.1.1.4'

loop_
_geom_angle_atom_site_label_1
_geom_angle_atom_site_label_2
_geom_angle_atom_site_label_3
_geom_angle
_geom_angle_site_symmetry_1
_geom_angle_site_symmetry_3
_geom_angle_publ_flag
N3 Ag1 N2 100.69(10) . . yes
N3 Ag1 P1 134.70(8) . . yes
N2 Ag1 P1 123.14(8) . . yes
C13 P1 C7 103.37(15) . . yes
C13 P1 C6 102.84(15) . . yes
C7 P1 C6 106.92(16) . . yes
C13 P1 Ag1 120.17(12) . . ?
C7 P1 Ag1 112.52(11) . . ?
C6 P1 Ag1 109.89(11) . . ?
O2 S1 O3 115.20(18) . . ?
O2 S1 O4 114.3(2) . . ?
O3 S1 O4 115.22(18) . . ?
O2 S1 C32 103.6(2) . . ?
O3 S1 C32 102.96(18) . . ?
O4 S1 C32 103.16(19) . . ?
C2 N1 C6 123.3(3) . . ?
C2 N1 H1A 118.3 . . ?
C6 N1 H1A 118.3 . . ?
C19 N2 C23 115.4(3) . . ?
C19 N2 Ag1 122.6(2) . . ?
C23 N2 Ag1 121.0(2) . . ?
C24 N3 C28 116.5(3) . . ?
C24 N3 Ag1 121.4(2) . . ?
C28 N3 Ag1 122.1(2) . . ?
C31 N4 C29 121.8(3) . . ?
C31 N4 C30 121.4(3) . . ?
C29 N4 C30 116.7(3) . . ?
C5 C1 C1 119.4(4) 2_466 2_466 ?
C5 C1 C2 121.4(3) 2_466 . ?
C1 C1 C2 119.2(4) 2_466 . ?
C3 C2 N1 121.1(3) . . ?
C3 C2 C1 119.5(3) . . ?
N1 C2 C1 119.4(3) . . ?
C2 C3 C4 120.8(3) . . ?
C2 C3 H3A 119.6 . . ?
C4 C3 H3A 119.6 . . ?
C5 C4 C3 120.8(3) . . ?
C5 C4 H4A 119.6 . . ?
C3 C4 H4A 119.6 . . ?
C4 C5 C1 120.3(3) . 2_466 ?
C4 C5 H5A 119.9 . . ?
C1 C5 H5A 119.9 2_466 . ?
N1 C6 P1 111.7(2) . . ?
N1 C6 H6A 109.3 . . ?
P1 C6 H6A 109.3 . . ?
N1 C6 H6B 109.3 . . ?
P1 C6 H6B 109.3 . . ?
H6A C6 H6B 107.9 . . ?
C12 C7 C8 119.0(3) . . ?
C12 C7 P1 125.2(3) . . ?
C8 C7 P1 115.8(3) . . ?
C9 C8 C7 121.1(4) . . ?
C9 C8 H8A 119.5 . . ?
C7 C8 H8A 119.5 . . ?
C8 C9 C10 119.9(4) . . ?
C8 C9 H9A 120.0 . . ?
C10 C9 H9A 120.0 . . ?
C11 C10 C9 119.9(4) . . ?
C11 C10 H10A 120.0 . . ?
C9 C10 H10A 120.0 . . ?
C10 C11 C12 120.6(4) . . ?
C10 C11 H11A 119.7 . . ?
C12 C11 H11A 119.7 . . ?
C7 C12 C11 119.4(4) . . ?
C7 C12 H12A 120.3 . . ?
C11 C12 H12A 120.3 . . ?
C14 C13 C18 118.8(3) . . ?
C14 C13 P1 121.7(3) . . ?
C18 C13 P1 119.4(3) . . ?
C15 C14 C13 121.0(3) . . ?
C15 C14 H14A 119.5 . . ?
C13 C14 H14A 119.5 . . ?
C14 C15 C16 119.7(4) . . ?
C14 C15 H15A 120.1 . . ?
C16 C15 H15A 120.1 . . ?
C17 C16 C15 119.8(3) . . ?
C17 C16 H16A 120.1 . . ?
C15 C16 H16A 120.1 . . ?
C16 C17 C18 120.6(4) . . ?
C16 C17 H17A 119.7 . . ?
C18 C17 H17A 119.7 . . ?
C17 C18 C13 119.9(3) . . ?
C17 C18 H18A 120.0 . . ?
C13 C18 H18A 120.0 . . ?
N2 C19 C20 124.1(4) . . ?
N2 C19 H19A 117.9 . . ?
C20 C19 H19A 117.9 . . ?
C21 C20 C19 120.3(3) . . ?
C21 C20 H20A 119.8 . . ?
C19 C20 H20A 119.8 . . ?
C20 C21 C22 115.9(3) . . ?
C20 C21 C21 122.0(4) . 2_366 ?
C22 C21 C21 122.1(4) . 2_366 ?
C23 C22 C21 120.0(4) . . ?
C23 C22 H22A 120.0 . . ?
C21 C22 H22A 120.0 . . ?
N2 C23 C22 124.2(3) . . ?
N2 C23 H23A 117.9 . . ?
C22 C23 H23A 117.9 . . ?
N3 C24 C25 123.2(3) . . ?
N3 C24 H24A 118.4 . . ?
C25 C24 H24A 118.4 . . ?
C26 C25 C24 120.6(3) . . ?
C26 C25 H25A 119.7 . . ?
C24 C25 H25A 119.7 . . ?
C25 C26 C27 115.9(3) . . ?
C25 C26 C26 122.2(4) . 2_477 ?
C27 C26 C26 121.9(4) . 2_477 ?
C28 C27 C26 120.5(3) . . ?
C28 C27 H27A 119.7 . . ?
C26 C27 H27A 119.7 . . ?
N3 C28 C27 123.3(3) . . ?
N3 C28 H28A 118.3 . . ?
C27 C28 H28A 118.3 . . ?
N4 C29 H29A 109.5 . . ?
N4 C29 H29B 109.5 . . ?
H29A C29 H29B 109.5 . . ?
N4 C29 H29C 109.5 . . ?
H29A C29 H29C 109.5 . . ?
H29B C29 H29C 109.5 . . ?
N4 C30 H30A 109.5 . . ?
N4 C30 H30B 109.5 . . ?
H30A C30 H30B 109.5 . . ?
N4 C30 H30C 109.5 . . ?
H30A C30 H30C 109.5 . . ?
H30B C30 H30C 109.5 . . ?
O1 C31 N4 125.0(4) . . ?
O1 C31 H31A 117.5 . . ?
N4 C31 H31A 117.5 . . ?
F1 C32 F2 105.2(4) . . ?
F1 C32 F3 107.1(4) . . ?
F2 C32 F3 107.0(4) . . ?
F1 C32 S1 113.0(3) . . ?
F2 C32 S1 111.3(3) . . ?
F3 C32 S1 112.8(3) . . ?

loop_
_geom_bond_atom_site_label_1
_geom_bond_atom_site_label_2
_geom_bond_distance
_geom_bond_site_symmetry_2
_geom_bond_publ_flag
Ag1 N3 2.251(3) . yes
Ag1 N2 2.325(3) . yes
Ag1 P1 2.3684(9) . yes
P1 C13 1.822(3) . yes
P1 C7 1.824(3) . yes
P1 C6 1.856(3) . yes
S1 O2 1.422(3) . ?
S1 O3 1.429(3) . ?
S1 O4 1.434(3) . ?
S1 C32 1.802(4) . ?
F1 C32 1.314(5) . ?
F2 C32 1.323(5) . ?
F3 C32 1.336(5) . ?
O1 C31 1.232(4) . ?
N1 C2 1.384(4) . ?
N1 C6 1.434(4) . ?
N1 H1A 0.8800 . ?
N2 C19 1.321(5) . ?
N2 C23 1.341(5) . ?
N3 C24 1.324(5) . ?
N3 C28 1.338(5) . ?
N4 C31 1.314(4) . ?
N4 C29 1.445(5) . ?
N4 C30 1.451(5) . ?
C1 C5 1.420(4) 2_466 ?
C1 C1 1.427(6) 2_466 ?
C1 C2 1.431(5) . ?
C2 C3 1.384(4) . ?
C3 C4 1.411(5) . ?
C3 H3A 0.9500 . ?
C4 C5 1.371(5) . ?
C4 H4A 0.9500 . ?
C5 C1 1.420(4) 2_466 ?
C5 H5A 0.9500 . ?
C6 H6A 0.9900 . ?
C6 H6B 0.9900 . ?
C7 C12 1.382(5) . ?
C7 C8 1.391(5) . ?
C8 C9 1.368(5) . ?
C8 H8A 0.9500 . ?
C9 C10 1.374(6) . ?
C9 H9A 0.9500 . ?
C10 C11 1.371(6) . ?
C10 H10A 0.9500 . ?
C11 C12 1.394(5) . ?
C11 H11A 0.9500 . ?
C12 H12A 0.9500 . ?
C13 C14 1.388(5) . ?
C13 C18 1.390(5) . ?
C14 C15 1.379(5) . ?
C14 H14A 0.9500 . ?
C15 C16 1.381(5) . ?
C15 H15A 0.9500 . ?
C16 C17 1.377(5) . ?
C16 H16A 0.9500 . ?
C17 C18 1.382(5) . ?
C17 H17A 0.9500 . ?
C18 H18A 0.9500 . ?
C19 C20 1.379(5) . ?
C19 H19A 0.9500 . ?
C20 C21 1.377(5) . ?
C20 H20A 0.9500 . ?
C21 C22 1.387(5) . ?
C21 C21 1.488(7) 2_366 ?
C22 C23 1.368(5) . ?
C22 H22A 0.9500 . ?
C23 H23A 0.9500 . ?
C24 C25 1.380(5) . ?
C24 H24A 0.9500 . ?
C25 C26 1.373(5) . ?
C25 H25A 0.9500 . ?
C26 C27 1.381(5) . ?
C26 C26 1.487(6) 2_477 ?
C27 C28 1.369(5) . ?
C27 H27A 0.9500 . ?
C28 H28A 0.9500 . ?
C29 H29A 0.9800 . ?
C29 H29B 0.9800 . ?
C29 H29C 0.9800 . ?
C30 H30A 0.9800 . ?
C30 H30B 0.9800 . ?
C30 H30C 0.9800 . ?
C31 H31A 0.9500 . ?
